data_7159159
loop_
_publ_author_name
'Dhillon, Prakriti'
'Anaspure, Prasad'
'Wiklander, Jesper G.'
'Kathiravan, Subban'
'Nicholls, Ian A.'

_publ_section_title
;
 Diyne-steered switchable regioselectivity in cobalt(II)-catalysed
 C(sp<sup>2</sup>)-H activation of amides with unsymmetrical 1,3-diynes.
;
_journal_issue 9
_journal_name_full 'Organic &amp; biomolecular chemistry'
_journal_page_first 1942
_journal_page_last 1951
_journal_paper_doi 10.1039/d2ob02193e
_journal_volume 21
_journal_year 2023
_chemical_formula_sum 'C30 H22 F N O2'
_chemical_formula_weight 447.48
_space_group_crystal_system monoclinic
_space_group_IT_number 14
_space_group_name_Hall '-P 2yn'
_space_group_name_H-M_alt 'P 1 21/n 1'
_atom_sites_solution_hydrogens mixed
_audit_creation_method SHELXL-2014/7
_audit_update_record
;
2020-11-02 deposited with the CCDC.	2023-01-18 downloaded from the CCDC.
;
_cell_angle_alpha 90
_cell_angle_beta 90
_cell_angle_gamma 90
_cell_formula_units_Z 4
_cell_length_a 8.783(4)
_cell_length_b 12.932(5)
_cell_length_c 20.255(9)
_cell_measurement_reflns_used 828
_cell_measurement_temperature 296(2)
_cell_measurement_theta_max 18.50
_cell_measurement_theta_min 2.53
_cell_volume 2300.6(17)
_computing_cell_refinement 'Bruker SAINT'
_computing_data_collection 'Bruker APEX2'
_computing_data_reduction 'Bruker SAINT'
_computing_molecular_graphics 'Bruker SHELXTL'
_computing_publication_material 'Bruker SHELXTL'
_computing_structure_refinement 'SHELXL-2014/7 (Sheldrick, 2014)'
_computing_structure_solution 'SHELXS-97 (Sheldrick 2008)'
_diffrn_ambient_temperature 296(2)
_diffrn_measured_fraction_theta_full 0.916
_diffrn_measured_fraction_theta_max 0.916
_diffrn_measurement_device_type 'Bruker APEX-II CCD'
_diffrn_measurement_method '\f and \w scans'
_diffrn_radiation_type MoK\a
_diffrn_radiation_wavelength 0.71073
_diffrn_reflns_av_R_equivalents 0.1023
_diffrn_reflns_av_unetI/netI 0.1855
_diffrn_reflns_Laue_measured_fraction_full 0.916
_diffrn_reflns_Laue_measured_fraction_max 0.916
_diffrn_reflns_limit_h_max 8
_diffrn_reflns_limit_h_min -9
_diffrn_reflns_limit_k_max 13
_diffrn_reflns_limit_k_min -11
_diffrn_reflns_limit_l_max 21
_diffrn_reflns_limit_l_min -21
_diffrn_reflns_number 8307
_diffrn_reflns_point_group_measured_fraction_full 0.916
_diffrn_reflns_point_group_measured_fraction_max 0.916
_diffrn_reflns_theta_full 22.371
_diffrn_reflns_theta_max 22.371
_diffrn_reflns_theta_min 1.868
_exptl_absorpt_coefficient_mu 0.086
_exptl_absorpt_correction_type none
_exptl_crystal_colour colourless
_exptl_crystal_density_diffrn 1.292
_exptl_crystal_description Block
_exptl_crystal_F_000 936
_exptl_crystal_size_max 0.150
_exptl_crystal_size_mid 0.120
_exptl_crystal_size_min 0.100
_refine_diff_density_max 0.238
_refine_diff_density_min -0.283
_refine_diff_density_rms 0.067
_refine_ls_extinction_method none
_refine_ls_goodness_of_fit_ref 0.824
_refine_ls_hydrogen_treatment mixed
_refine_ls_matrix_type full
_refine_ls_number_parameters 313
_refine_ls_number_reflns 2722
_refine_ls_number_restraints 1
_refine_ls_restrained_S_all 0.824
_refine_ls_R_factor_all 0.1638
_refine_ls_R_factor_gt 0.0669
_refine_ls_shift/su_max 0.000
_refine_ls_shift/su_mean 0.000
_refine_ls_structure_factor_coef Fsqd
_refine_ls_weighting_details 'w=1/[\s^2^(Fo^2^)+(0.0730P)^2^] where P=(Fo^2^+2Fc^2^)/3'
_refine_ls_weighting_scheme calc
_refine_ls_wR_factor_gt 0.1538
_refine_ls_wR_factor_ref 0.1909
_reflns_Friedel_coverage 0.000
_reflns_number_gt 1074
_reflns_number_total 2722
_reflns_threshold_expression 'I > 2\s(I)'
_cod_data_source_file d2ob02193e2.cif
_cod_data_source_block ch3_CCDC1
_cod_depositor_comments 'Adding full bibliography for 7159156--7159161.cif.'
_cod_original_cell_volume 2300.5(16)
_cod_original_sg_symbol_H-M 'P 21/n'
_cod_database_code 7159159
_shelx_shelxl_version_number 2014/7
_shelx_space_group_comment
; 
The symmetry employed for this shelxl refinement is uniquely defined 
by the following loop, which should always be used as a source of 
symmetry information in preference to the above space-group names. 
They are only intended as comments. 
;
_shelx_estimated_absorpt_t_min 0.987
_shelx_estimated_absorpt_t_max 0.991

loop_
_space_group_symop_operation_xyz
'x, y, z'
'-x+1/2, y+1/2, -z+1/2'
'-x, -y, -z'
'x-1/2, -y-1/2, z-1/2'

loop_
_atom_site_label
_atom_site_type_symbol
_atom_site_fract_x
_atom_site_fract_y
_atom_site_fract_z
_atom_site_U_iso_or_equiv
_atom_site_adp_type
_atom_site_occupancy
_atom_site_site_symmetry_order
_atom_site_calc_flag
_atom_site_refinement_flags_posn
_atom_site_refinement_flags_adp
_atom_site_refinement_flags_occupancy
_atom_site_disorder_assembly
_atom_site_disorder_group
C1 C 1.2226(7) 0.4940(4) 0.8134(3) 0.0410(15) Uani 1 1 d . . . . .
C2 C 1.3052(7) 0.5110(4) 0.8713(3) 0.0493(16) Uani 1 1 d . . . . .
H2 H 1.2696 0.4862 0.9115 0.059 Uiso 1 1 calc R U . . .
C3 C 1.4391(8) 0.5649(5) 0.8679(3) 0.0559(18) Uani 1 1 d . . . . .
C4 C 1.4980(8) 0.6061(5) 0.8109(3) 0.066(2) Uani 1 1 d . . . . .
H4 H 1.5895 0.6422 0.8108 0.079 Uiso 1 1 calc R U . . .
C5 C 1.4160(8) 0.5917(5) 0.7543(3) 0.064(2) Uani 1 1 d . . . . .
H5 H 1.4514 0.6196 0.7148 0.077 Uiso 1 1 calc R U . . .
C6 C 1.2787(7) 0.5352(4) 0.7548(3) 0.0481(16) Uani 1 1 d . . . . .
C7 C 1.2033(8) 0.5189(5) 0.6921(3) 0.0549(18) Uani 1 1 d . . . . .
C8 C 1.0160(7) 0.4160(4) 0.7544(3) 0.0460(16) Uani 1 1 d . . . . .
C9 C 1.0835(7) 0.4347(4) 0.8130(3) 0.0424(15) Uani 1 1 d . . . . .
C10 C 1.0130(7) 0.4232(5) 0.6318(3) 0.0509(17) Uani 1 1 d . . . . .
C11 C 0.8886(7) 0.4793(5) 0.6064(3) 0.0496(17) Uani 1 1 d . . . . .
C12 C 0.8294(7) 0.5578(4) 0.6399(2) 0.0330(14) Uani 1 1 d . . . . .
H12 H 0.8698 0.5782 0.6803 0.040 Uiso 1 1 calc R U . . .
C13 C 0.7143(9) 0.6049(5) 0.6146(4) 0.075(2) Uani 1 1 d . . . . .
H13 H 0.6719 0.6591 0.6386 0.090 Uiso 1 1 calc R U . . .
C14 C 0.6483(9) 0.5807(6) 0.5537(4) 0.078(2) Uani 1 1 d . . . . .
H14 H 0.5651 0.6175 0.5377 0.094 Uiso 1 1 calc R U . . .
C15 C 0.7103(9) 0.5016(6) 0.5189(3) 0.070(2) Uani 1 1 d . . . . .
H15 H 0.6698 0.4843 0.4779 0.084 Uiso 1 1 calc R U . . .
C16 C 0.8332(8) 0.4459(5) 0.5434(3) 0.0540(17) Uani 1 1 d . . . . .
C17 C 0.9045(9) 0.3629(5) 0.5097(3) 0.065(2) Uani 1 1 d . . . . .
H17 H 0.8681 0.3432 0.4684 0.078 Uiso 1 1 calc R U . . .
C18 C 1.0240(9) 0.3116(5) 0.5360(3) 0.070(2) Uani 1 1 d . . . . .
H18 H 1.0689 0.2568 0.5136 0.084 Uiso 1 1 calc R U . . .
C19 C 1.0796(8) 0.3433(5) 0.5987(3) 0.0610(19) Uani 1 1 d . . . . .
H19 H 1.1623 0.3092 0.6173 0.073 Uiso 1 1 calc R U . . .
C20 C 0.8757(9) 0.3586(5) 0.7489(3) 0.0492(17) Uani 1 1 d . . . . .
C21 C 0.7576(9) 0.3129(5) 0.7438(3) 0.0513(17) Uani 1 1 d . . . . .
C22 C 0.6090(8) 0.2616(5) 0.7355(3) 0.0535(18) Uani 1 1 d . . . . .
C23 C 0.5439(9) 0.2938(6) 0.6697(4) 0.096(3) Uani 1 1 d . . . . .
H23A H 0.6086 0.2691 0.6349 0.144 Uiso 1 1 calc R U . . .
H23B H 0.5380 0.3679 0.6677 0.144 Uiso 1 1 calc R U . . .
H23C H 0.4439 0.2650 0.6646 0.144 Uiso 1 1 calc R U . . .
C24 C 0.5060(8) 0.2879(5) 0.7930(4) 0.081(2) Uani 1 1 d . . . . .
H24A H 0.4086 0.2556 0.7868 0.121 Uiso 1 1 calc R U . . .
H24B H 0.4931 0.3615 0.7955 0.121 Uiso 1 1 calc R U . . .
H24C H 0.5509 0.2632 0.8332 0.121 Uiso 1 1 calc R U . . .
C25 C 1.0151(7) 0.3989(4) 0.8762(3) 0.0435(16) Uani 1 1 d . . . . .
C26 C 0.8774(8) 0.4394(5) 0.8982(3) 0.0573(18) Uani 1 1 d . . . . .
H26 H 0.8219 0.4833 0.8709 0.069 Uiso 1 1 calc R U . . .
C27 C 0.8223(8) 0.4148(5) 0.9603(3) 0.070(2) Uani 1 1 d . . . . .
H27 H 0.7306 0.4432 0.9745 0.084 Uiso 1 1 calc R U . . .
C28 C 0.8999(10) 0.3498(5) 1.0009(3) 0.074(2) Uani 1 1 d . . . . .
H28 H 0.8620 0.3338 1.0425 0.088 Uiso 1 1 calc R U . . .
C29 C 1.0362(9) 0.3079(5) 0.9795(3) 0.065(2) Uani 1 1 d . . . . .
H29 H 1.0912 0.2644 1.0072 0.079 Uiso 1 1 calc R U . . .
C30 C 1.0903(8) 0.3303(5) 0.9176(3) 0.0569(18) Uani 1 1 d . . . . .
H30 H 1.1794 0.2988 0.9030 0.068 Uiso 1 1 calc R U . . .
F1 F 1.5208(4) 0.5762(3) 0.92510(17) 0.0782(12) Uani 1 1 d . . . . .
N1 N 1.0779(6) 0.4532(4) 0.6950(2) 0.0498(13) Uani 1 1 d . . . . .
O1 O 1.2462(6) 0.5561(3) 0.6389(2) 0.0781(15) Uani 1 1 d . . . . .
O2 O 0.6297(5) 0.1515(3) 0.7312(2) 0.0650(13) Uani 1 1 d D . . . .
H1O H 0.622(8) 0.150(5) 0.7765(11) 0.08(2) Uiso 1 1 d D . . . .

loop_
_atom_site_aniso_label
_atom_site_aniso_U_11
_atom_site_aniso_U_22
_atom_site_aniso_U_33
_atom_site_aniso_U_23
_atom_site_aniso_U_13
_atom_site_aniso_U_12
C1 0.041(4) 0.039(4) 0.043(4) -0.003(3) -0.004(3) 0.002(3)
C2 0.050(4) 0.051(4) 0.047(4) -0.003(3) 0.006(3) -0.002(4)
C3 0.054(5) 0.059(5) 0.055(5) -0.004(3) -0.007(4) -0.003(4)
C4 0.057(5) 0.067(5) 0.073(5) -0.005(4) -0.008(4) -0.018(4)
C5 0.070(5) 0.065(5) 0.057(4) 0.013(3) 0.001(4) -0.016(4)
C6 0.050(4) 0.045(4) 0.049(4) 0.002(3) 0.005(3) -0.008(4)
C7 0.055(5) 0.058(5) 0.052(4) 0.001(3) -0.004(4) -0.009(4)
C8 0.045(4) 0.042(4) 0.051(4) -0.002(3) 0.003(3) 0.003(4)
C9 0.044(4) 0.041(4) 0.041(4) -0.003(3) -0.003(3) 0.004(3)
C10 0.056(5) 0.056(4) 0.040(4) 0.001(3) 0.004(3) -0.009(4)
C11 0.044(4) 0.056(5) 0.049(4) 0.013(3) -0.005(3) -0.010(4)
C12 0.034(4) 0.036(4) 0.029(3) -0.004(3) -0.008(3) 0.007(3)
C13 0.076(6) 0.075(5) 0.074(5) -0.013(4) 0.014(5) -0.006(5)
C14 0.063(5) 0.070(6) 0.101(6) 0.005(4) -0.015(5) 0.010(5)
C15 0.059(5) 0.080(6) 0.071(5) 0.017(4) -0.015(4) -0.014(5)
C16 0.060(5) 0.056(4) 0.047(4) 0.008(3) -0.004(4) -0.017(4)
C17 0.072(6) 0.065(5) 0.059(4) -0.002(4) -0.001(4) -0.014(4)
C18 0.088(6) 0.064(5) 0.057(5) -0.009(4) 0.005(4) -0.006(5)
C19 0.062(5) 0.065(5) 0.056(4) 0.001(3) -0.007(4) 0.000(4)
C20 0.058(5) 0.045(4) 0.044(4) 0.006(3) 0.000(4) 0.003(4)
C21 0.053(5) 0.055(4) 0.046(4) 0.003(3) -0.001(3) -0.005(4)
C22 0.051(5) 0.046(4) 0.063(4) 0.003(3) -0.008(4) -0.007(4)
C23 0.084(7) 0.111(7) 0.093(6) 0.019(5) -0.044(5) -0.002(5)
C24 0.060(5) 0.066(5) 0.116(6) -0.013(4) 0.025(5) 0.003(4)
C25 0.039(4) 0.051(4) 0.040(4) -0.005(3) -0.002(3) -0.005(3)
C26 0.051(5) 0.071(5) 0.050(4) -0.001(3) 0.002(4) -0.003(4)
C27 0.061(5) 0.089(6) 0.061(5) -0.003(4) 0.008(4) 0.001(4)
C28 0.091(7) 0.085(6) 0.045(4) 0.008(4) 0.011(5) -0.007(5)
C29 0.070(6) 0.076(5) 0.051(4) 0.015(3) 0.002(4) -0.006(5)
C30 0.050(4) 0.060(4) 0.061(4) 0.009(3) 0.000(4) 0.002(4)
F1 0.068(3) 0.093(3) 0.074(3) -0.004(2) -0.019(2) -0.018(2)
N1 0.050(4) 0.055(3) 0.044(3) -0.002(2) 0.000(3) -0.007(3)
O1 0.083(4) 0.103(4) 0.048(3) 0.016(3) -0.005(3) -0.032(3)
O2 0.072(3) 0.056(3) 0.067(3) -0.011(2) 0.002(3) -0.005(3)

loop_
_atom_type_symbol
_atom_type_description
_atom_type_scat_dispersion_real
_atom_type_scat_dispersion_imag
_atom_type_scat_source
C C 0.0033 0.0016 'International Tables Vol C Tables 4.2.6.8 and 6.1.1.4'
H H 0.0000 0.0000 'International Tables Vol C Tables 4.2.6.8 and 6.1.1.4'
N N 0.0061 0.0033 'International Tables Vol C Tables 4.2.6.8 and 6.1.1.4'
O O 0.0106 0.0060 'International Tables Vol C Tables 4.2.6.8 and 6.1.1.4'
F F 0.0171 0.0103 'International Tables Vol C Tables 4.2.6.8 and 6.1.1.4'

loop_
_geom_angle_atom_site_label_1
_geom_angle_atom_site_label_2
_geom_angle_atom_site_label_3
_geom_angle
_geom_angle_site_symmetry_1
_geom_angle_site_symmetry_3
_geom_angle_publ_flag
C6 C1 C2 118.2(6) . . ?
C6 C1 C9 120.0(5) . . ?
C2 C1 C9 121.8(5) . . ?
C3 C2 C1 119.0(6) . . ?
C3 C2 H2 120.5 . . ?
C1 C2 H2 120.5 . . ?
C2 C3 F1 117.5(6) . . ?
C2 C3 C4 124.3(6) . . ?
F1 C3 C4 118.2(6) . . ?
C5 C4 C3 117.1(7) . . ?
C5 C4 H4 121.5 . . ?
C3 C4 H4 121.5 . . ?
C4 C5 C6 120.9(6) . . ?
C4 C5 H5 119.5 . . ?
C6 C5 H5 119.5 . . ?
C1 C6 C5 120.5(5) . . ?
C1 C6 C7 122.0(6) . . ?
C5 C6 C7 117.4(6) . . ?
O1 C7 N1 120.9(5) . . ?
O1 C7 C6 124.6(6) . . ?
N1 C7 C6 114.5(6) . . ?
C9 C8 N1 121.5(6) . . ?
C9 C8 C20 122.4(6) . . ?
N1 C8 C20 116.0(5) . . ?
C8 C9 C1 118.2(5) . . ?
C8 C9 C25 121.6(6) . . ?
C1 C9 C25 120.2(5) . . ?
C19 C10 C11 122.9(6) . . ?
C19 C10 N1 117.8(6) . . ?
C11 C10 N1 119.3(6) . . ?
C12 C11 C10 120.7(6) . . ?
C12 C11 C16 123.6(6) . . ?
C10 C11 C16 115.7(6) . . ?
C13 C12 C11 117.8(6) . . ?
C13 C12 H12 121.1 . . ?
C11 C12 H12 121.1 . . ?
C12 C13 C14 124.8(7) . . ?
C12 C13 H13 117.6 . . ?
C14 C13 H13 117.6 . . ?
C15 C14 C13 117.4(7) . . ?
C15 C14 H14 121.3 . . ?
C13 C14 H14 121.3 . . ?
C14 C15 C16 121.1(7) . . ?
C14 C15 H15 119.4 . . ?
C16 C15 H15 119.4 . . ?
C15 C16 C17 124.2(6) . . ?
C15 C16 C11 115.2(6) . . ?
C17 C16 C11 120.5(6) . . ?
C18 C17 C16 121.6(6) . . ?
C18 C17 H17 119.2 . . ?
C16 C17 H17 119.2 . . ?
C17 C18 C19 118.6(7) . . ?
C17 C18 H18 120.7 . . ?
C19 C18 H18 120.7 . . ?
C10 C19 C18 120.7(6) . . ?
C10 C19 H19 119.7 . . ?
C18 C19 H19 119.7 . . ?
C21 C20 C8 178.6(7) . . ?
C20 C21 C22 176.8(7) . . ?
O2 C22 C21 109.9(5) . . ?
O2 C22 C23 105.6(5) . . ?
C21 C22 C23 108.2(6) . . ?
O2 C22 C24 110.1(5) . . ?
C21 C22 C24 109.9(5) . . ?
C23 C22 C24 113.1(6) . . ?
C22 C23 H23A 109.5 . . ?
C22 C23 H23B 109.5 . . ?
H23A C23 H23B 109.5 . . ?
C22 C23 H23C 109.5 . . ?
H23A C23 H23C 109.5 . . ?
H23B C23 H23C 109.5 . . ?
C22 C24 H24A 109.5 . . ?
C22 C24 H24B 109.5 . . ?
H24A C24 H24B 109.5 . . ?
C22 C24 H24C 109.5 . . ?
H24A C24 H24C 109.5 . . ?
H24B C24 H24C 109.5 . . ?
C30 C25 C26 117.5(6) . . ?
C30 C25 C9 121.7(6) . . ?
C26 C25 C9 120.6(5) . . ?
C27 C26 C25 120.5(6) . . ?
C27 C26 H26 119.7 . . ?
C25 C26 H26 119.7 . . ?
C28 C27 C26 121.1(7) . . ?
C28 C27 H27 119.5 . . ?
C26 C27 H27 119.5 . . ?
C27 C28 C29 119.1(7) . . ?
C27 C28 H28 120.4 . . ?
C29 C28 H28 120.4 . . ?
C30 C29 C28 120.2(6) . . ?
C30 C29 H29 119.9 . . ?
C28 C29 H29 119.9 . . ?
C29 C30 C25 121.4(6) . . ?
C29 C30 H30 119.3 . . ?
C25 C30 H30 119.3 . . ?
C7 N1 C8 123.3(5) . . ?
C7 N1 C10 115.9(5) . . ?
C8 N1 C10 120.8(5) . . ?
C22 O2 H1O 87(4) . . ?

loop_
_geom_bond_atom_site_label_1
_geom_bond_atom_site_label_2
_geom_bond_distance
_geom_bond_site_symmetry_2
_geom_bond_publ_flag
C1 C6 1.390(7) . ?
C1 C2 1.397(7) . ?
C1 C9 1.443(8) . ?
C2 C3 1.369(8) . ?
C2 H2 0.9300 . ?
C3 F1 1.370(6) . ?
C3 C4 1.372(8) . ?
C4 C5 1.367(7) . ?
C4 H4 0.9300 . ?
C5 C6 1.410(8) . ?
C5 H5 0.9300 . ?
C6 C7 1.447(7) . ?
C7 O1 1.239(7) . ?
C7 N1 1.393(7) . ?
C8 C9 1.348(7) . ?
C8 N1 1.406(7) . ?
C8 C20 1.443(9) . ?
C9 C25 1.488(8) . ?
C10 C19 1.364(8) . ?
C10 C11 1.409(8) . ?
C10 N1 1.453(7) . ?
C11 C12 1.328(7) . ?
C11 C16 1.431(7) . ?
C12 C13 1.286(8) . ?
C12 H12 0.9300 . ?
C13 C14 1.398(8) . ?
C13 H13 0.9300 . ?
C14 C15 1.357(9) . ?
C14 H14 0.9300 . ?
C15 C16 1.390(9) . ?
C15 H15 0.9300 . ?
C16 C17 1.418(9) . ?
C17 C18 1.351(9) . ?
C17 H17 0.9300 . ?
C18 C19 1.420(8) . ?
C18 H18 0.9300 . ?
C19 H19 0.9300 . ?
C20 C21 1.198(8) . ?
C21 C22 1.473(9) . ?
C22 O2 1.438(7) . ?
C22 C23 1.509(8) . ?
C22 C24 1.514(9) . ?
C23 H23A 0.9600 . ?
C23 H23B 0.9600 . ?
C23 H23C 0.9600 . ?
C24 H24A 0.9600 . ?
C24 H24B 0.9600 . ?
C24 H24C 0.9600 . ?
C25 C30 1.388(7) . ?
C25 C26 1.390(8) . ?
C26 C27 1.385(8) . ?
C26 H26 0.9300 . ?
C27 C28 1.359(8) . ?
C27 H27 0.9300 . ?
C28 C29 1.383(9) . ?
C28 H28 0.9300 . ?
C29 C30 1.373(8) . ?
C29 H29 0.9300 . ?
C30 H30 0.9300 . ?
O2 H1O 0.92(2) . ?

loop_
_geom_torsion_atom_site_label_1
_geom_torsion_atom_site_label_2
_geom_torsion_atom_site_label_3
_geom_torsion_atom_site_label_4
_geom_torsion
_geom_torsion_site_symmetry_1
_geom_torsion_site_symmetry_2
_geom_torsion_site_symmetry_3
_geom_torsion_site_symmetry_4
_geom_torsion_publ_flag
C6 C1 C2 C3 -1.7(8) . . . . ?
C9 C1 C2 C3 177.7(5) . . . . ?
C1 C2 C3 F1 -177.1(5) . . . . ?
C1 C2 C3 C4 1.5(10) . . . . ?
C2 C3 C4 C5 0.0(10) . . . . ?
F1 C3 C4 C5 178.5(5) . . . . ?
C3 C4 C5 C6 -1.1(10) . . . . ?
C2 C1 C6 C5 0.6(9) . . . . ?
C9 C1 C6 C5 -178.9(5) . . . . ?
C2 C1 C6 C7 178.1(5) . . . . ?
C9 C1 C6 C7 -1.3(8) . . . . ?
C4 C5 C6 C1 0.9(10) . . . . ?
C4 C5 C6 C7 -176.8(6) . . . . ?
C1 C6 C7 O1 178.0(6) . . . . ?
C5 C6 C7 O1 -4.4(9) . . . . ?
C1 C6 C7 N1 -4.4(8) . . . . ?
C5 C6 C7 N1 173.2(6) . . . . ?
N1 C8 C9 C1 -0.3(8) . . . . ?
C20 C8 C9 C1 -179.2(5) . . . . ?
N1 C8 C9 C25 177.6(5) . . . . ?
C20 C8 C9 C25 -1.3(8) . . . . ?
C6 C1 C9 C8 3.8(8) . . . . ?
C2 C1 C9 C8 -175.7(5) . . . . ?
C6 C1 C9 C25 -174.2(5) . . . . ?
C2 C1 C9 C25 6.4(8) . . . . ?
C19 C10 C11 C12 -178.7(6) . . . . ?
N1 C10 C11 C12 -0.9(8) . . . . ?
C19 C10 C11 C16 1.2(9) . . . . ?
N1 C10 C11 C16 179.0(5) . . . . ?
C10 C11 C12 C13 -178.8(6) . . . . ?
C16 C11 C12 C13 1.3(9) . . . . ?
C11 C12 C13 C14 -1.2(10) . . . . ?
C12 C13 C14 C15 0.1(11) . . . . ?
C13 C14 C15 C16 0.9(11) . . . . ?
C14 C15 C16 C17 -179.5(7) . . . . ?
C14 C15 C16 C11 -0.8(9) . . . . ?
C12 C11 C16 C15 -0.3(9) . . . . ?
C10 C11 C16 C15 179.8(5) . . . . ?
C12 C11 C16 C17 178.5(6) . . . . ?
C10 C11 C16 C17 -1.4(8) . . . . ?
C15 C16 C17 C18 179.9(6) . . . . ?
C11 C16 C17 C18 1.3(10) . . . . ?
C16 C17 C18 C19 -0.8(10) . . . . ?
C11 C10 C19 C18 -0.8(10) . . . . ?
N1 C10 C19 C18 -178.6(6) . . . . ?
C17 C18 C19 C10 0.5(10) . . . . ?
C8 C9 C25 C30 118.9(6) . . . . ?
C1 C9 C25 C30 -63.2(7) . . . . ?
C8 C9 C25 C26 -65.9(7) . . . . ?
C1 C9 C25 C26 112.0(6) . . . . ?
C30 C25 C26 C27 2.7(9) . . . . ?
C9 C25 C26 C27 -172.7(5) . . . . ?
C25 C26 C27 C28 -0.8(10) . . . . ?
C26 C27 C28 C29 0.0(11) . . . . ?
C27 C28 C29 C30 -1.2(10) . . . . ?
C28 C29 C30 C25 3.2(10) . . . . ?
C26 C25 C30 C29 -3.9(9) . . . . ?
C9 C25 C30 C29 171.5(6) . . . . ?
O1 C7 N1 C8 -174.3(6) . . . . ?
C6 C7 N1 C8 8.0(8) . . . . ?
O1 C7 N1 C10 6.3(8) . . . . ?
C6 C7 N1 C10 -171.4(5) . . . . ?
C9 C8 N1 C7 -6.0(8) . . . . ?
C20 C8 N1 C7 173.0(5) . . . . ?
C9 C8 N1 C10 173.5(5) . . . . ?
C20 C8 N1 C10 -7.6(8) . . . . ?
C19 C10 N1 C7 82.7(7) . . . . ?
C11 C10 N1 C7 -95.1(7) . . . . ?
C19 C10 N1 C8 -96.8(7) . . . . ?
C11 C10 N1 C8 85.4(7) . . . . ?
